data_1511554
loop_
_publ_author_name
'Seguin, L.'
'Touboul, M.'
'Penin, N.'
'Nowogrocki, G.'

_publ_section_title
;
 Crystal structures of three M B5 O8 (M = Cs, Rb) borates (alpha-(Cs B5
 O8), gamma-(Cs B5 O8) and beta-(Rb B5 O8))
;
_journal_name_full 'Journal of Solid State Chemistry'
_journal_page_first 205
_journal_page_last 213
_journal_paper_doi 10.1006/jssc.2001.9297
_journal_volume 161
_journal_year 2001
_chemical_formula_sum 'B5 O8 Rb'
_chemical_name_systematic 'Rb (B5 O8)'
_space_group_IT_number 61
_symmetry_space_group_name_Hall '-P 2ac 2ab'
_symmetry_space_group_name_H-M 'P b c a'
_cell_angle_alpha 90
_cell_angle_beta 90
_cell_angle_gamma 90
_cell_formula_units_Z 8
_cell_length_a 7.553
_cell_length_b 11.857
_cell_length_c 14.813
_cell_volume 1326.592
_citation_journal_id_ASTM JSSCBI
_cod_data_source_file boron4-x_194.cif
_cod_data_source_block B5O8Rb1
_cod_original_formula_sum 'B5 O8 Rb1'
_cod_database_code 1511554

loop_
_symmetry_equiv_pos_as_xyz
x,y,z
-x+1/2,-y,z+1/2
x+1/2,-y+1/2,-z
-x,y+1/2,-z+1/2
-x,-y,-z
x-1/2,y,-z-1/2
-x-1/2,y-1/2,z
x,-y-1/2,z-1/2

loop_
_atom_site_label
_atom_site_type_symbol
_atom_site_fract_x
_atom_site_fract_y
_atom_site_fract_z
_atom_site_occupancy
_atom_site_U_iso_or_equiv
O2 O-2 -0.0952 0.4882 0.0911 1 0.0
B3 B+3 -0.0937 0.0926 -0.0815 1 0.0
O6 O-2 0.1978 -0.0281 0.0243 1 0.0
B5 B+3 0.6923 0.0677 0.0438 1 0.0
B1 B+3 0.5504 0.2264 0.1256 1 0.0
O3 O-2 -0.0516 0.1367 0.3281 1 0.0
B2 B+3 0.0831 0.4011 0.2871 1 0.0
O4 O-2 0.1379 0.2954 0.3053 1 0.0
O8 O-2 0.1124 0.4433 0.2029 1 0.0
O7 O-2 0.0103 -0.034 0.1509 1 0.0
O1 O-2 -0.0727 0.2042 -0.072 1 0.0
Rb1 Rb+1 0.0622 0.2105 0.1213 1 0.0
O5 O-2 0.6814 0.1781 0.0639 1 0.0
B4 B+3 -0.0225 0.0271 0.3439 1 0.0
